data_4349178
loop_
_publ_author_name
'Hupf, Emanuel'
'Kather, Ralf'
'Vogt, Matthias'
'Lork, Enno'
'Mebs, Stefan'
'Beckmann, Jens'

_publ_section_title
;
 Role of Dispersion in Metallophilic Hg&#x00B7;&#x00B7;&#x00B7;M
 Interactions (M = Cu, Ag, Au) within Coinage Metal Complexes of
 Bis(6-diphenylphosphinoacenaphth-5-yl)mercury.
;
_journal_issue 21
_journal_name_full 'Inorganic chemistry'
_journal_page_first 11513
_journal_page_last 11521
_journal_paper_doi 10.1021/acs.inorgchem.6b02056
_journal_volume 55
_journal_year 2016
_chemical_formula_sum 'C48 H36 Hg P2'
_chemical_formula_weight 875.30
_space_group_IT_number 15
_space_group_name_Hall '-C 2yc'
_space_group_name_H-M_alt 'C 1 2/c 1'
_symmetry_cell_setting monoclinic
_symmetry_space_group_name_H-M 'C 1 2/c 1'
_atom_sites_solution_hydrogens geom
_atom_sites_solution_primary direct
_atom_sites_solution_secondary difmap
_audit_creation_method SHELXL-97
_cell_angle_alpha 90.00
_cell_angle_beta 101.591(2)
_cell_angle_gamma 90.00
_cell_formula_units_Z 4
_cell_length_a 17.5866(7)
_cell_length_b 9.3976(3)
_cell_length_c 22.8638(7)
_cell_measurement_reflns_used 9632
_cell_measurement_temperature 100
_cell_measurement_theta_max 27.56
_cell_measurement_theta_min 2.55
_cell_volume 3701.7(2)
_computing_cell_refinement 'Bruker SAINT'
_computing_data_collection 'Bruker APEX2'
_computing_data_reduction 'Bruker SAINT'
_computing_molecular_graphics Diamond
_computing_publication_material WinGX
_computing_structure_refinement 'SHELXL-2013 (Sheldrick 2013)'
_computing_structure_solution 'SHELXS-97 (Sheldrick 2008)'
_diffrn_ambient_temperature 100
_diffrn_measured_fraction_theta_full 0.998
_diffrn_measured_fraction_theta_max 0.998
_diffrn_measurement_device_type 'Bruker Venture D8'
_diffrn_measurement_method '2\q/\w scans'
_diffrn_radiation_monochromator graphite
_diffrn_radiation_source 'fine-focus sealed tube'
_diffrn_radiation_type MoK\a
_diffrn_radiation_wavelength 0.71073
_diffrn_reflns_av_R_equivalents 0.0375
_diffrn_reflns_av_sigmaI/netI 0.0132
_diffrn_reflns_limit_h_max 22
_diffrn_reflns_limit_h_min -22
_diffrn_reflns_limit_k_max 12
_diffrn_reflns_limit_k_min -12
_diffrn_reflns_limit_l_max 29
_diffrn_reflns_limit_l_min -29
_diffrn_reflns_number 63762
_diffrn_reflns_theta_full 27.58
_diffrn_reflns_theta_max 27.58
_diffrn_reflns_theta_min 2.36
_exptl_absorpt_coefficient_mu 4.279
_exptl_absorpt_correction_T_max 0.7456
_exptl_absorpt_correction_T_min 0.5442
_exptl_absorpt_correction_type empirical
_exptl_absorpt_process_details 'SADABS (Bruker, 2000)'
_exptl_crystal_colour colourless
_exptl_crystal_density_diffrn 1.571
_exptl_crystal_density_method 'not measured'
_exptl_crystal_description block
_exptl_crystal_F_000 1736
_exptl_crystal_size_max 0.06
_exptl_crystal_size_mid 0.05
_exptl_crystal_size_min 0.04
_refine_diff_density_max 0.780
_refine_diff_density_min -0.342
_refine_diff_density_rms 0.073
_refine_ls_extinction_method none
_refine_ls_goodness_of_fit_ref 1.170
_refine_ls_hydrogen_treatment constr
_refine_ls_matrix_type full
_refine_ls_number_parameters 231
_refine_ls_number_reflns 4273
_refine_ls_number_restraints 0
_refine_ls_restrained_S_all 1.170
_refine_ls_R_factor_all 0.0166
_refine_ls_R_factor_gt 0.0157
_refine_ls_shift/su_max 0.001
_refine_ls_shift/su_mean 0.000
_refine_ls_structure_factor_coef Fsqd
_refine_ls_weighting_details 'calc w=1/[\s^2^(Fo^2^)+(0.0137P)^2^+6.7845P] where P=(Fo^2^+2Fc^2^)/3'
_refine_ls_weighting_scheme calc
_refine_ls_wR_factor_gt 0.0361
_refine_ls_wR_factor_ref 0.0365
_reflns_number_gt 4184
_reflns_number_total 4273
_reflns_threshold_expression >2sigma(I)
_cod_data_source_file ic6b02056_si_002.cif
_cod_data_source_block shelxl
_cod_depositor_comments
;
The following automatic conversions were performed:

data item '_symmetry_cell_setting' value 'Monoclinic' was changed to
'monoclinic' in accordance with the
/home/saulius/struct/COD-crude-data/automatic-downloads/DataCite-retrospective/ACS/depositions/lib/dictionaries/cif_core.dic
dictionary named 'cif_core.dic' version 2.4.2 last updated on
2011-04-26.

Automatic conversion script
Id: cif_fix_values 6909 2019-04-08 15:41:33Z antanas 
;
_cod_original_sg_symbol_H-M C2/c
_cod_database_code 4349178

loop_
_symmetry_equiv_pos_as_xyz
'x, y, z'
'-x, y, -z+1/2'
'x+1/2, y+1/2, z'
'-x+1/2, y+1/2, -z+1/2'
'-x, -y, -z'
'x, -y, z-1/2'
'-x+1/2, -y+1/2, -z'
'x+1/2, -y+1/2, z-1/2'

loop_
_atom_site_label
_atom_site_type_symbol
_atom_site_fract_x
_atom_site_fract_y
_atom_site_fract_z
_atom_site_U_iso_or_equiv
_atom_site_adp_type
_atom_site_occupancy
_atom_site_symmetry_multiplicity
_atom_site_calc_flag
_atom_site_refinement_flags
Hg1 Hg 1.0000 0.913793(10) 0.7500 0.01201(3) Uani 1 2 d S
P1 P 0.90648(3) 0.69929(5) 0.67616(2) 0.01256(9) Uani 1 1 d .
C21 C 0.93712(11) 0.4113(2) 0.68119(9) 0.0208(4) Uani 1 1 d .
H21 H 0.9885 0.4407 0.6919 0.025 Uiso 1 1 calc R
C20 C 0.87884(10) 0.51168(19) 0.66716(8) 0.0135(3) Uani 1 1 d .
C10 C 1.03618(10) 0.93574(19) 0.66899(8) 0.0140(3) Uani 1 1 d .
C18 C 0.95665(10) 0.72866(19) 0.61444(8) 0.0137(3) Uani 1 1 d .
C22 C 0.91964(13) 0.2666(2) 0.67947(10) 0.0254(4) Uani 1 1 d .
H22 H 0.9594 0.2001 0.6889 0.030 Uiso 1 1 calc R
C32 C 0.71528(12) 0.9195(2) 0.58412(10) 0.0244(4) Uani 1 1 d .
H32 H 0.6952 0.9489 0.5453 0.029 Uiso 1 1 calc R
C12 C 1.11701(11) 1.0682(2) 0.61023(10) 0.0218(4) Uani 1 1 d .
H12 H 1.1484 1.1464 0.6072 0.026 Uiso 1 1 calc R
C13 C 1.09942(11) 0.9733(2) 0.56468(9) 0.0216(4) Uani 1 1 d .
C17 C 0.94134(11) 0.6474(2) 0.56279(8) 0.0191(4) Uani 1 1 d .
H17 H 0.9052 0.5741 0.5601 0.023 Uiso 1 1 calc R
C23 C 0.84320(13) 0.2216(2) 0.66379(9) 0.0231(4) Uani 1 1 d .
H23 H 0.8313 0.1251 0.6630 0.028 Uiso 1 1 calc R
C31 C 0.78286(11) 0.8385(2) 0.59604(9) 0.0187(4) Uani 1 1 d .
H31 H 0.8071 0.8127 0.5650 0.022 Uiso 1 1 calc R
C14 C 1.04750(10) 0.8612(2) 0.56949(8) 0.0172(4) Uani 1 1 d .
C34 C 0.70774(13) 0.9129(2) 0.68760(11) 0.0280(5) Uani 1 1 d .
H34 H 0.6821 0.9355 0.7182 0.034 Uiso 1 1 calc R
C35 C 0.77643(12) 0.8348(2) 0.69988(9) 0.0215(4) Uani 1 1 d .
H35 H 0.7972 0.8084 0.7390 0.026 Uiso 1 1 calc R
C19 C 1.01272(10) 0.84135(19) 0.61957(8) 0.0133(3) Uani 1 1 d .
C15 C 1.03171(11) 0.7768(2) 0.51768(8) 0.0208(4) Uani 1 1 d .
C30 C 0.81452(10) 0.79567(19) 0.65435(8) 0.0152(3) Uani 1 1 d .
C16 C 0.97827(12) 0.6708(2) 0.51379(9) 0.0228(4) Uani 1 1 d .
H16 H 0.9661 0.6147 0.4797 0.027 Uiso 1 1 calc R
C24 C 0.78515(13) 0.3211(2) 0.64937(11) 0.0288(5) Uani 1 1 d .
H24 H 0.7338 0.2917 0.6382 0.035 Uiso 1 1 calc R
C11 C 1.08672(11) 1.0458(2) 0.66252(9) 0.0186(4) Uani 1 1 d .
H11 H 1.1015 1.1083 0.6943 0.022 Uiso 1 1 calc R
C33 C 0.67771(12) 0.9567(2) 0.62967(11) 0.0274(5) Uani 1 1 d .
H33 H 0.6326 1.0109 0.6214 0.033 Uiso 1 1 calc R
C25 C 0.80269(12) 0.4652(2) 0.65137(11) 0.0259(5) Uani 1 1 d .
H25 H 0.7628 0.5314 0.6420 0.031 Uiso 1 1 calc R
C1 C 1.12375(12) 0.9617(3) 0.50501(10) 0.0296(5) Uani 1 1 d .
H1A H 1.1794 0.9483 0.5105 0.036 Uiso 1 1 calc R
H1B H 1.1094 1.0468 0.4814 0.036 Uiso 1 1 calc R
C2 C 1.08001(13) 0.8306(3) 0.47414(9) 0.0291(5) Uani 1 1 d .
H2A H 1.0470 0.8572 0.4365 0.035 Uiso 1 1 calc R
H2B H 1.1162 0.7582 0.4667 0.035 Uiso 1 1 calc R

loop_
_atom_site_aniso_label
_atom_site_aniso_U_11
_atom_site_aniso_U_22
_atom_site_aniso_U_33
_atom_site_aniso_U_23
_atom_site_aniso_U_13
_atom_site_aniso_U_12
Hg1 0.01264(5) 0.00984(5) 0.01272(5) 0.000 0.00059(3) 0.000
P1 0.0128(2) 0.0121(2) 0.0128(2) -0.00026(16) 0.00260(16) -0.00323(16)
C21 0.0167(9) 0.0196(10) 0.0255(10) 0.0056(8) 0.0028(7) 0.0006(8)
C20 0.0161(8) 0.0110(8) 0.0134(8) 0.0012(6) 0.0031(6) -0.0013(7)
C10 0.0115(8) 0.0140(9) 0.0160(8) 0.0038(7) 0.0014(6) 0.0009(6)
C18 0.0138(8) 0.0139(8) 0.0134(8) 0.0017(7) 0.0029(6) 0.0010(7)
C22 0.0285(11) 0.0162(10) 0.0319(11) 0.0062(8) 0.0071(9) 0.0064(8)
C32 0.0173(9) 0.0223(10) 0.0313(11) 0.0072(8) -0.0007(8) -0.0018(8)
C12 0.0115(8) 0.0223(10) 0.0313(11) 0.0131(8) 0.0036(7) -0.0028(7)
C13 0.0116(8) 0.0293(11) 0.0249(10) 0.0148(8) 0.0062(7) 0.0049(8)
C17 0.0214(9) 0.0181(9) 0.0173(9) -0.0007(7) 0.0031(7) -0.0004(8)
C23 0.0330(11) 0.0111(9) 0.0259(10) 0.0002(7) 0.0076(8) -0.0034(8)
C31 0.0154(9) 0.0178(9) 0.0229(10) 0.0027(7) 0.0034(7) -0.0031(7)
C14 0.0126(8) 0.0217(9) 0.0175(9) 0.0068(7) 0.0034(7) 0.0045(7)
C34 0.0223(10) 0.0267(11) 0.0368(12) -0.0083(9) 0.0099(9) 0.0017(9)
C35 0.0214(10) 0.0197(10) 0.0237(10) -0.0037(8) 0.0056(8) -0.0005(8)
C19 0.0111(8) 0.0139(8) 0.0147(8) 0.0048(7) 0.0019(6) 0.0033(6)
C15 0.0187(9) 0.0290(11) 0.0159(9) 0.0060(8) 0.0066(7) 0.0094(8)
C30 0.0149(8) 0.0092(8) 0.0218(9) -0.0011(7) 0.0041(7) -0.0041(6)
C16 0.0283(10) 0.0264(10) 0.0137(9) -0.0020(8) 0.0043(8) 0.0069(8)
C24 0.0216(10) 0.0187(10) 0.0438(13) 0.0000(9) 0.0010(9) -0.0061(8)
C11 0.0135(8) 0.0162(9) 0.0244(10) 0.0050(7) -0.0001(7) -0.0021(7)
C33 0.0173(9) 0.0183(10) 0.0454(13) -0.0029(9) 0.0034(9) 0.0014(8)
C25 0.0157(9) 0.0153(9) 0.0444(13) 0.0016(9) 0.0003(9) -0.0018(8)
C1 0.0187(10) 0.0442(13) 0.0288(11) 0.0185(10) 0.0118(8) 0.0069(9)
C2 0.0250(11) 0.0451(14) 0.0204(10) 0.0107(9) 0.0124(8) 0.0121(10)

loop_
_atom_type_symbol
_atom_type_description
_atom_type_scat_dispersion_real
_atom_type_scat_dispersion_imag
_atom_type_scat_source
C C 0.0033 0.0016 'International Tables Vol C Tables 4.2.6.8 and 6.1.1.4'
H H 0.0000 0.0000 'International Tables Vol C Tables 4.2.6.8 and 6.1.1.4'
P P 0.1023 0.0942 'International Tables Vol C Tables 4.2.6.8 and 6.1.1.4'
Hg Hg -2.3894 9.2266 'International Tables Vol C Tables 4.2.6.8 and 6.1.1.4'

loop_
_geom_angle_atom_site_label_1
_geom_angle_atom_site_label_2
_geom_angle_atom_site_label_3
_geom_angle
_geom_angle_site_symmetry_1
_geom_angle_site_symmetry_3
C10 Hg1 C10 168.66(10) . 2_756
C10 Hg1 P1 77.96(5) . .
C10 Hg1 P1 110.20(5) 2_756 .
C10 Hg1 P1 110.19(5) . 2_756
C10 Hg1 P1 77.96(5) 2_756 2_756
P1 Hg1 P1 92.534(19) . 2_756
C18 P1 C20 102.54(8) . .
C18 P1 C30 104.57(8) . .
C20 P1 C30 104.22(8) . .
C18 P1 Hg1 92.23(6) . .
C20 P1 Hg1 146.88(6) . .
C30 P1 Hg1 100.37(6) . .
C20 C21 C22 120.69(19) . .
C21 C20 C25 118.54(18) . .
C21 C20 P1 117.63(14) . .
C25 C20 P1 123.66(15) . .
C11 C10 C19 117.78(17) . .
C11 C10 Hg1 118.91(14) . .
C19 C10 Hg1 123.30(13) . .
C17 C18 C19 119.25(17) . .
C17 C18 P1 122.18(14) . .
C19 C18 P1 118.56(13) . .
C23 C22 C21 120.15(19) . .
C33 C32 C31 120.6(2) . .
C13 C12 C11 118.83(18) . .
C12 C13 C14 118.74(18) . .
C12 C13 C1 132.6(2) . .
C14 C13 C1 108.70(19) . .
C18 C17 C16 123.02(19) . .
C24 C23 C22 119.31(19) . .
C32 C31 C30 120.36(19) . .
C15 C14 C13 112.11(18) . .
C15 C14 C19 124.25(18) . .
C13 C14 C19 123.57(19) . .
C33 C34 C35 119.8(2) . .
C34 C35 C30 121.0(2) . .
C14 C19 C10 117.02(17) . .
C14 C19 C18 115.65(17) . .
C10 C19 C18 127.32(16) . .
C16 C15 C14 119.03(18) . .
C16 C15 C2 132.1(2) . .
C14 C15 C2 108.82(19) . .
C35 C30 C31 118.48(18) . .
C35 C30 P1 117.18(15) . .
C31 C30 P1 124.24(15) . .
C15 C16 C17 118.77(18) . .
C23 C24 C25 120.4(2) . .
C10 C11 C12 123.79(19) . .
C32 C33 C34 119.7(2) . .
C20 C25 C24 120.89(19) . .
C13 C1 C2 105.32(17) . .
C15 C2 C1 104.97(17) . .

loop_
_geom_bond_atom_site_label_1
_geom_bond_atom_site_label_2
_geom_bond_distance
_geom_bond_site_symmetry_2
Hg1 C10 2.0861(18) .
Hg1 C10 2.0861(18) 2_756
Hg1 P1 2.9160(5) .
Hg1 P1 2.9160(5) 2_756
P1 C18 1.8293(18) .
P1 C20 1.8295(19) .
P1 C30 1.8331(19) .
C21 C20 1.383(3) .
C21 C22 1.393(3) .
C20 C25 1.386(3) .
C10 C11 1.391(3) .
C10 C19 1.431(3) .
C18 C17 1.387(3) .
C18 C19 1.436(2) .
C22 C23 1.386(3) .
C32 C33 1.386(3) .
C32 C31 1.392(3) .
C12 C13 1.359(3) .
C12 C11 1.419(3) .
C13 C14 1.413(3) .
C13 C1 1.514(3) .
C17 C16 1.421(3) .
C23 C24 1.375(3) .
C31 C30 1.397(3) .
C14 C15 1.406(3) .
C14 C19 1.415(2) .
C34 C33 1.386(3) .
C34 C35 1.393(3) .
C35 C30 1.396(3) .
C15 C16 1.360(3) .
C15 C2 1.519(3) .
C24 C25 1.387(3) .
C1 C2 1.546(4) .
